data_9013880
loop_
_publ_author_name
'Merlino, S.'
'Makovicky, E.'

_publ_section_title
;
 OD (order-disorder) character of the crystal structure of godlevskite Ni9S8
;
_journal_name_full 'European Journal of Mineralogy'
_journal_page_first 863
_journal_page_last 869
_journal_paper_doi 10.1127/0935-1221/2009/0021-1961
_journal_volume 21
_journal_year 2009
_chemical_compound_source 'modelled structure, not experimental'
_chemical_formula_sum 'Ni4.5 S4'
_chemical_name_mineral Godlevskite
_space_group_IT_number 122
_symmetry_space_group_name_Hall 'I -4 2bw'
_symmetry_space_group_name_H-M 'I -4 2 d'
_cell_angle_alpha 90
_cell_angle_beta 90
_cell_angle_gamma 90
_cell_length_a 9.38
_cell_length_b 9.38
_cell_length_c 22.44
_cell_formula_units_Z 16
_cell_volume 1974.370
_database_code_amcsd 0007326
_exptl_crystal_density_diffrn 5.280
_cod_database_code 9013880

loop_
_space_group_symop_operation_xyz
x,y,z
1/2+x,1/2+y,1/2+z
1/2-y,-x,3/4+z
-y,1/2-x,1/4+z
y,-x,-z
1/2+y,1/2-x,1/2-z
-x,1/2+y,1/4-z
1/2-x,+y,3/4-z
-x,-y,z
1/2-x,1/2-y,1/2+z
1/2+y,x,3/4+z
+y,1/2+x,1/4+z
-y,x,-z
1/2-y,1/2+x,1/2-z
x,1/2-y,1/4-z
1/2+x,-y,3/4-z

loop_
_atom_site_label
_atom_site_fract_x
_atom_site_fract_y
_atom_site_fract_z
_atom_site_occupancy
Ni1 0.00000 -0.21700 0.00000 1.00000
Ni2 0.00000 0.50000 0.00000 1.00000
Ni4 0.25000 -0.27190 0.12500 0.50000
Ni5 0.50000 0.50000 0.13180 1.00000
Ni7 0.12630 0.12150 0.09210 1.00000
Ni8 0.37430 -0.37370 -0.04390 1.00000
S1 0.13380 -0.36450 -0.06480 1.00000
S1A -0.13380 -0.36450 0.06480 1.00000
S3 0.11790 -0.11980 0.06480 1.00000
S4 0.38020 -0.38590 0.06480 1.00000

loop_
_cod_related_entry_id
_cod_related_entry_database
_cod_related_entry_code
1 AMCSD 0007326
